data_7007587
loop_
_publ_author_name
'Argent, Stephen P.'
'Adams, Harry'
'Riis-Johannessen, Thomas'
'Jeffery, John C.'
'Harding, Lindsay P.'
'Clegg, William'
'Harrington, Ross W.'
'Ward, Michael D.'

_publ_section_title
;
 Complexes of Ag(I), Hg(I) and Hg(II) with multidentate
 pyrazolyl-pyridine ligands: From mononuclear complexes to coordination
 polymers via helicates, a mesocate, a cage and a catenate.
;
_journal_issue 42
_journal_name_full 'Dalton transactions (Cambridge, England : 2003)'
_journal_page_first 4996
_journal_page_last 5013
_journal_paper_doi 10.1039/b607541j
_journal_year 2006
_chemical_formula_moiety 'C108 H99 Ag4 N27 4+, 4 B F4 -'
_chemical_formula_sum 'C108 H99 Ag4 B4 F16 N27'
_chemical_formula_weight 2553.86
_chemical_name_systematic
;
?
;
_space_group_IT_number 2
_symmetry_cell_setting triclinic
_symmetry_space_group_name_Hall '-P 1'
_symmetry_space_group_name_H-M 'P -1'
_atom_sites_solution_hydrogens geom
_atom_sites_solution_primary direct
_atom_sites_solution_secondary difmap
_audit_creation_method SHELXL-97
_cell_angle_alpha 72.910(6)
_cell_angle_beta 78.379(6)
_cell_angle_gamma 76.302(6)
_cell_formula_units_Z 2
_cell_length_a 16.281(11)
_cell_length_b 18.300(12)
_cell_length_c 23.280(15)
_cell_measurement_reflns_used 5887
_cell_measurement_temperature 120(2)
_cell_measurement_theta_max 21.3
_cell_measurement_theta_min 2.3
_cell_volume 6376(7)
_computing_cell_refinement 'Bruker SAINT'
_computing_data_collection 'Bruker APEX2'
_computing_data_reduction 'Bruker SAINT'
_computing_molecular_graphics 'Bruker SHELXTL'
_computing_publication_material 'Bruker SHELXTL and local programs'
_computing_structure_refinement 'Bruker SHELXTL'
_computing_structure_solution 'Bruker SHELXTL'
_diffrn_ambient_temperature 120(2)
_diffrn_measured_fraction_theta_full 0.992
_diffrn_measured_fraction_theta_max 0.992
_diffrn_measurement_device_type 'Bruker APEX2 CCD diffractometer'
_diffrn_measurement_method 'thin-slice \w scans'
_diffrn_radiation_monochromator 'silicon 111'
_diffrn_radiation_source 'Daresbury SRS station 9.8'
_diffrn_radiation_type synchrotron
_diffrn_radiation_wavelength 0.6712
_diffrn_reflns_av_R_equivalents 0.1346
_diffrn_reflns_av_sigmaI/netI 0.1689
_diffrn_reflns_limit_h_max 17
_diffrn_reflns_limit_h_min -17
_diffrn_reflns_limit_k_max 19
_diffrn_reflns_limit_k_min -19
_diffrn_reflns_limit_l_max 24
_diffrn_reflns_limit_l_min -24
_diffrn_reflns_number 35172
_diffrn_reflns_theta_full 20.69
_diffrn_reflns_theta_max 20.69
_diffrn_reflns_theta_min 2.34
_diffrn_standards_decay_% 5
_diffrn_standards_number 0
_exptl_absorpt_coefficient_mu 0.681
_exptl_absorpt_correction_T_max 0.999
_exptl_absorpt_correction_T_min 0.876
_exptl_absorpt_correction_type multi-scan
_exptl_absorpt_process_details SADABS
_exptl_crystal_colour colourless
_exptl_crystal_density_diffrn 1.330
_exptl_crystal_density_method 'not measured'
_exptl_crystal_description lath
_exptl_crystal_F_000 2576
_exptl_crystal_size_max 0.20
_exptl_crystal_size_mid 0.04
_exptl_crystal_size_min 0.002
_refine_diff_density_max 4.215
_refine_diff_density_min -1.151
_refine_diff_density_rms 0.182
_refine_ls_extinction_coef 0.0136(16)
_refine_ls_extinction_expression Fc^*^=kFc[1+0.001xFc^2^\l^3^/sin(2\q)]^-1/4^
_refine_ls_extinction_method SHELXL
_refine_ls_goodness_of_fit_ref 1.183
_refine_ls_hydrogen_treatment constr
_refine_ls_matrix_type full
_refine_ls_number_parameters 1118
_refine_ls_number_reflns 15451
_refine_ls_number_restraints 2662
_refine_ls_restrained_S_all 1.198
_refine_ls_R_factor_all 0.1945
_refine_ls_R_factor_gt 0.1414
_refine_ls_shift/su_max 0.002
_refine_ls_shift/su_mean 0.000
_refine_ls_structure_factor_coef Fsqd
_refine_ls_weighting_details 'calc w=1/[\s^2^(Fo^2^)+(0.2000P)^2^+0.0000P] where P=(Fo^2^+2Fc^2^)/3'
_refine_ls_weighting_scheme calc
_refine_ls_wR_factor_gt 0.3683
_refine_ls_wR_factor_ref 0.3919
_reflns_number_gt 7538
_reflns_number_total 15451
_reflns_threshold_expression I>2\s(I)
_cod_data_source_file b607541j.txt
_cod_data_source_block sse1270
_cod_database_code 7007587

loop_
_symmetry_equiv_pos_as_xyz
'x, y, z'
'-x, -y, -z'

loop_
_atom_site_label
_atom_site_type_symbol
_atom_site_fract_x
_atom_site_fract_y
_atom_site_fract_z
_atom_site_U_iso_or_equiv
_atom_site_adp_type
_atom_site_occupancy
_atom_site_symmetry_multiplicity
_atom_site_calc_flag
_atom_site_refinement_flags
_atom_site_disorder_assembly
_atom_site_disorder_group
Ag1 Ag 0.91026(11) 0.28494(8) 0.40611(7) 0.0755(6) Uani 1 1 d U . .
Ag2 Ag 1.48404(10) -0.19215(8) 0.17931(7) 0.0723(6) Uani 1 1 d U . .
Ag3 Ag 0.49126(10) 0.67722(8) 0.31347(7) 0.0682(6) Uani 1 1 d U . .
Ag4 Ag 1.17763(11) 0.27523(9) 0.12345(8) 0.0905(7) Uani 1 1 d U . .
N11A N 0.3596(5) 0.6767(6) 0.2883(4) 0.059(3) Uani 1 1 d GDU . .
C12A C 0.3495(6) 0.6059(5) 0.2826(5) 0.057(3) Uani 1 1 d GDU . .
C13A C 0.2752(7) 0.6004(6) 0.2648(5) 0.081(5) Uani 1 1 d GDU . .
H13A H 0.2683 0.5520 0.2609 0.098 Uiso 1 1 calc R . .
C14A C 0.2109(6) 0.6657(8) 0.2527(6) 0.083(5) Uani 1 1 d GDU . .
H14A H 0.1600 0.6619 0.2405 0.100 Uiso 1 1 calc R . .
C15A C 0.2209(6) 0.7364(6) 0.2584(6) 0.084(5) Uani 1 1 d GDU . .
H15A H 0.1769 0.7811 0.2501 0.101 Uiso 1 1 calc R . .
C16A C 0.2952(7) 0.7419(5) 0.2762(5) 0.074(5) Uani 1 1 d GDU . .
H16A H 0.3021 0.7903 0.2801 0.089 Uiso 1 1 calc R . .
N21A N 0.4886(6) 0.5513(4) 0.3132(5) 0.056(3) Uani 1 1 d GDU . .
N22A N 0.5447(5) 0.4779(5) 0.3230(5) 0.064(3) Uani 1 1 d GDU . .
C23A C 0.5044(7) 0.4237(4) 0.3117(6) 0.071(4) Uani 1 1 d GDU . .
H23A H 0.5276 0.3701 0.3149 0.085 Uiso 1 1 calc R . .
C24A C 0.4233(7) 0.4637(6) 0.2948(6) 0.071(4) Uani 1 1 d GDU . .
H24A H 0.3827 0.4415 0.2847 0.085 Uiso 1 1 calc R . .
C25A C 0.4135(5) 0.5426(5) 0.2957(6) 0.065(4) Uani 1 1 d GDU . .
N31A N 0.3704(5) 0.2926(5) 0.7109(4) 0.060(3) Uani 1 1 d GDU . .
C32A C 0.3484(6) 0.2592(6) 0.6711(4) 0.059(4) Uani 1 1 d GDU . .
C33A C 0.2699(6) 0.2361(7) 0.6829(5) 0.070(4) Uani 1 1 d GDU . .
H33A H 0.2548 0.2133 0.6557 0.084 Uiso 1 1 calc R . .
C34A C 0.2134(5) 0.2464(7) 0.7345(5) 0.075(5) Uani 1 1 d GDU . .
H34A H 0.1598 0.2307 0.7426 0.091 Uiso 1 1 calc R . .
C35A C 0.2355(6) 0.2798(7) 0.7744(4) 0.069(4) Uani 1 1 d GDU . .
H35A H 0.1969 0.2869 0.8097 0.083 Uiso 1 1 calc R . .
C36A C 0.3139(7) 0.3029(6) 0.7625(4) 0.060(4) Uani 1 1 d GDU . .
H36A H 0.3290 0.3257 0.7898 0.072 Uiso 1 1 calc R . .
N41A N 0.4854(6) 0.2747(6) 0.6122(4) 0.059(3) Uani 1 1 d GDU . .
N42A N 0.5338(5) 0.2580(7) 0.5580(4) 0.072(4) Uani 1 1 d GDU . .
C43A C 0.4866(8) 0.2194(8) 0.5352(4) 0.080(5) Uani 1 1 d GDU . .
H43A H 0.5038 0.2015 0.4995 0.096 Uiso 1 1 calc R . .
C44A C 0.4090(7) 0.2122(8) 0.5753(6) 0.077(5) Uani 1 1 d GDU . .
H44A H 0.3652 0.1886 0.5711 0.092 Uiso 1 1 calc R . .
C45A C 0.4083(5) 0.2464(7) 0.6229(4) 0.061(4) Uani 1 1 d GDU . .
N51A N 1.0267(6) 0.1930(5) 0.4387(5) 0.074(4) Uani 1 1 d GDU . .
C52A C 1.0297(7) 0.1188(6) 0.4333(6) 0.066(4) Uani 1 1 d GDU . .
C53A C 1.0957(8) 0.0584(5) 0.4535(6) 0.076(5) Uani 1 1 d GDU . .
H53A H 1.0977 0.0076 0.4499 0.091 Uiso 1 1 calc R . .
C54A C 1.1586(7) 0.0723(6) 0.4792(7) 0.094(6) Uani 1 1 d GDU . .
H54A H 1.2037 0.0310 0.4930 0.113 Uiso 1 1 calc R . .
C55A C 1.1557(8) 0.1466(7) 0.4846(7) 0.099(6) Uani 1 1 d GDU . .
H55A H 1.1987 0.1561 0.5021 0.119 Uiso 1 1 calc R . .
C56A C 1.0897(8) 0.2069(5) 0.4644(6) 0.090(6) Uani 1 1 d GDU . .
H56A H 1.0876 0.2577 0.4681 0.108 Uiso 1 1 calc R . .
N61A N 0.8944(6) 0.1691(4) 0.3960(5) 0.064(3) Uani 1 1 d GDU . .
N62A N 0.8388(5) 0.1418(6) 0.3708(5) 0.066(3) Uani 1 1 d GDU . .
C63A C 0.8761(7) 0.0643(6) 0.3679(7) 0.093(6) Uani 1 1 d GDU . .
H63A H 0.8525 0.0319 0.3529 0.111 Uiso 1 1 calc R . .
C64A C 0.9548(7) 0.0437(5) 0.3914(6) 0.077(5) Uani 1 1 d GDU . .
H64A H 0.9932 -0.0049 0.3948 0.092 Uiso 1 1 calc R . .
C65A C 0.9662(6) 0.1084(6) 0.4087(5) 0.058(3) Uani 1 1 d GDU . .
C71A C 0.6242(9) 0.4688(8) 0.3385(9) 0.077(5) Uani 1 1 d DU . .
H71A H 0.6227 0.5053 0.3630 0.093 Uiso 1 1 calc R . .
H71B H 0.6657 0.4811 0.3012 0.093 Uiso 1 1 calc R . .
C72A C 0.6164(9) 0.2702(11) 0.5398(6) 0.077(5) Uani 1 1 d DU . .
H72A H 0.6557 0.2227 0.5584 0.092 Uiso 1 1 calc R . .
H72B H 0.6231 0.3131 0.5553 0.092 Uiso 1 1 calc R . .
C73A C 0.7646(9) 0.1882(8) 0.3511(7) 0.067(4) Uani 1 1 d DU . .
H73A H 0.7235 0.1541 0.3555 0.080 Uiso 1 1 calc R . .
H73B H 0.7777 0.2130 0.3072 0.080 Uiso 1 1 calc R . .
C81A C 0.6524(7) 0.3853(4) 0.3748(4) 0.063(4) Uani 1 1 d GDU . .
C82A C 0.6226(7) 0.3665(5) 0.4367(4) 0.069(5) Uani 1 1 d GDU . .
C83A C 0.6420(7) 0.2902(5) 0.4714(3) 0.063(4) Uani 1 1 d GDU . .
C84A C 0.6912(7) 0.2328(4) 0.4443(4) 0.067(5) Uani 1 1 d GDU . .
C85A C 0.7210(6) 0.2516(4) 0.3825(4) 0.051(4) Uani 1 1 d GDU . .
C86A C 0.7016(7) 0.3278(5) 0.3477(3) 0.058(4) Uani 1 1 d GDU . .
C91A C 0.5594(14) 0.4263(11) 0.4672(9) 0.099(7) Uani 1 1 d DU . .
H91A H 0.5885 0.4671 0.4678 0.149 Uiso 1 1 calc R . .
H91B H 0.5384 0.4000 0.5089 0.149 Uiso 1 1 calc R . .
H91C H 0.5112 0.4497 0.4443 0.149 Uiso 1 1 calc R . .
C92A C 0.7089(13) 0.1452(8) 0.4813(8) 0.072(5) Uani 1 1 d DU . .
H92A H 0.7169 0.1116 0.4539 0.108 Uiso 1 1 calc R . .
H92B H 0.6602 0.1346 0.5129 0.108 Uiso 1 1 calc R . .
H92C H 0.7605 0.1346 0.5002 0.108 Uiso 1 1 calc R . .
C93A C 0.7344(15) 0.3494(12) 0.2793(7) 0.109(9) Uani 1 1 d DU . .
H93A H 0.7427 0.4034 0.2665 0.163 Uiso 1 1 calc R . .
H93B H 0.6925 0.3436 0.2568 0.163 Uiso 1 1 calc R . .
H93C H 0.7888 0.3148 0.2710 0.163 Uiso 1 1 calc R . .
N11B N 1.4628(7) -0.2971(5) 0.1527(5) 0.070(3) Uani 1 1 d GDU . .
C12B C 1.3898(7) -0.2881(5) 0.1269(5) 0.078(4) Uani 1 1 d GDU . .
C13B C 1.3735(8) -0.3501(7) 0.1108(6) 0.094(5) Uani 1 1 d GDU . .
H13B H 1.3236 -0.3440 0.0933 0.112 Uiso 1 1 calc R . .
C14B C 1.4301(9) -0.4211(6) 0.1204(6) 0.093(6) Uani 1 1 d GDU . .
H14B H 1.4189 -0.4635 0.1094 0.112 Uiso 1 1 calc R . .
C15B C 1.5030(8) -0.4301(5) 0.1462(6) 0.080(5) Uani 1 1 d GDU . .
H15B H 1.5417 -0.4786 0.1527 0.095 Uiso 1 1 calc R . .
C16B C 1.5194(7) -0.3681(6) 0.1623(5) 0.071(4) Uani 1 1 d GDU . .
H16B H 1.5692 -0.3742 0.1798 0.086 Uiso 1 1 calc R . .
N21B N 1.3543(6) -0.1566(6) 0.1371(5) 0.073(3) Uani 1 1 d GDU . .
N22B N 1.2876(8) -0.0908(5) 0.1247(6) 0.084(4) Uani 1 1 d GDU . .
C23B C 1.2277(8) -0.1106(7) 0.0979(7) 0.113(7) Uani 1 1 d GDU . .
H23B H 1.1767 -0.0775 0.0850 0.135 Uiso 1 1 calc R . .
C24B C 1.2575(9) -0.1886(7) 0.0938(8) 0.105(6) Uani 1 1 d GDU . .
H24B H 1.2299 -0.2169 0.0776 0.126 Uiso 1 1 calc R . .
C25B C 1.3357(8) -0.2170(5) 0.1180(6) 0.078(4) Uani 1 1 d GDU . .
N31B N 1.1180(7) 0.4055(5) 0.1130(6) 0.093(4) Uani 1 1 d GDU . .
C32B C 1.0401(8) 0.4289(6) 0.0910(6) 0.088(4) Uani 1 1 d GDU . .
C33B C 0.9990(7) 0.5064(7) 0.0810(6) 0.097(6) Uani 1 1 d GDU . .
H33B H 0.9458 0.5224 0.0659 0.117 Uiso 1 1 calc R . .
C34B C 1.0359(9) 0.5605(5) 0.0930(7) 0.112(7) Uani 1 1 d GDU . .
H34B H 1.0078 0.6135 0.0862 0.135 Uiso 1 1 calc R . .
C35B C 1.1138(10) 0.5371(7) 0.1151(8) 0.123(7) Uani 1 1 d GDU . .
H35B H 1.1390 0.5741 0.1233 0.147 Uiso 1 1 calc R . .
C36B C 1.1549(8) 0.4596(8) 0.1251(7) 0.110(6) Uani 1 1 d GDU . .
H36B H 1.2081 0.4436 0.1401 0.132 Uiso 1 1 calc R . .
N41B N 1.0524(6) 0.2963(6) 0.0872(5) 0.077(3) Uani 1 1 d GDU . .
N42B N 1.0029(8) 0.2529(5) 0.0712(6) 0.091(4) Uani 1 1 d GDU . .
C43B C 0.9251(8) 0.3031(8) 0.0558(8) 0.119(6) Uani 1 1 d GDU . .
H43B H 0.8800 0.2894 0.0434 0.143 Uiso 1 1 calc R . .
C44B C 0.9266(8) 0.3776(7) 0.0622(8) 0.120(7) Uani 1 1 d GDU . .
H44B H 0.8826 0.4224 0.0548 0.144 Uiso 1 1 calc R . .
C45B C 1.0053(8) 0.3734(6) 0.0816(6) 0.086(4) Uani 1 1 d GDU . .
N51B N 1.5139(7) 0.1226(6) -0.2492(4) 0.067(4) Uani 1 1 d GDU . .
C52B C 1.4437(6) 0.0868(7) -0.2374(4) 0.077(5) Uani 1 1 d GDU . .
C53B C 1.4339(7) 0.0460(7) -0.2765(6) 0.085(5) Uani 1 1 d GDU . .
H53B H 1.3859 0.0215 -0.2685 0.102 Uiso 1 1 calc R . .
C54B C 1.4942(9) 0.0409(7) -0.3275(5) 0.093(6) Uani 1 1 d GDU . .
H54B H 1.4875 0.0129 -0.3542 0.112 Uiso 1 1 calc R . .
C55B C 1.5644(8) 0.0767(7) -0.3392(4) 0.080(5) Uani 1 1 d GDU . .
H55B H 1.6056 0.0732 -0.3741 0.096 Uiso 1 1 calc R . .
C56B C 1.5742(6) 0.1175(6) -0.3001(5) 0.069(4) Uani 1 1 d GDU . .
H56B H 1.6222 0.1420 -0.3082 0.083 Uiso 1 1 calc R . .
N61B N 1.3967(6) 0.1374(6) -0.1476(5) 0.066(4) Uani 1 1 d GDU . .
N62B N 1.3253(7) 0.1365(7) -0.1011(4) 0.079(4) Uani 1 1 d GDU . .
C63B C 1.2708(7) 0.0926(9) -0.1111(6) 0.095(6) Uani 1 1 d GDU . .
H63B H 1.2183 0.0825 -0.0869 0.114 Uiso 1 1 calc R . .
C64B C 1.3086(9) 0.0665(9) -0.1639(6) 0.096(6) Uani 1 1 d GDU . .
H64B H 1.2858 0.0358 -0.1811 0.116 Uiso 1 1 calc R . .
C65B C 1.3864(8) 0.0942(8) -0.1864(4) 0.079(5) Uani 1 1 d GDU . .
C71B C 1.2853(14) -0.0250(7) 0.1423(8) 0.090(5) Uani 1 1 d DU . .
H71C H 1.3439 -0.0216 0.1455 0.107 Uiso 1 1 calc R . .
H71D H 1.2506 -0.0280 0.1828 0.107 Uiso 1 1 calc R . .
C72B C 1.0300(9) 0.1757(9) 0.0735(10) 0.095(5) Uani 1 1 d DU . .
H72C H 1.0052 0.1648 0.0420 0.114 Uiso 1 1 calc R . .
H72D H 1.0052 0.1456 0.1133 0.114 Uiso 1 1 calc R . .
C73B C 1.3151(12) 0.1763(9) -0.0577(6) 0.075(5) Uani 1 1 d DU . .
H73C H 1.2878 0.2311 -0.0739 0.090 Uiso 1 1 calc R . .
H73D H 1.3718 0.1759 -0.0484 0.090 Uiso 1 1 calc R . .
C81B C 1.2472(7) 0.0468(6) 0.0970(4) 0.070(4) Uani 1 1 d GDU . .
C82B C 1.1614(6) 0.0802(7) 0.1080(4) 0.082(5) Uani 1 1 d GDU . .
C83B C 1.1252(5) 0.1437(7) 0.0649(5) 0.076(5) Uani 1 1 d GDU . .
C84B C 1.1749(6) 0.1740(6) 0.0109(4) 0.074(5) Uani 1 1 d GDU . .
C85B C 1.2607(6) 0.1407(6) 0.0000(4) 0.067(4) Uani 1 1 d GDU . .
C86B C 1.2968(5) 0.0771(6) 0.0431(5) 0.071(5) Uani 1 1 d GDU . .
C91B C 1.1049(14) 0.0496(13) 0.1687(8) 0.115(9) Uani 1 1 d DU . .
H91D H 1.0603 0.0926 0.1782 0.173 Uiso 1 1 calc R . .
H91E H 1.1405 0.0283 0.2014 0.173 Uiso 1 1 calc R . .
H91F H 1.0784 0.0088 0.1650 0.173 Uiso 1 1 calc R . .
C92B C 1.1328(11) 0.2424(10) -0.0383(7) 0.078(6) Uani 1 1 d DU . .
H92D H 1.0732 0.2388 -0.0363 0.116 Uiso 1 1 calc R . .
H92E H 1.1638 0.2395 -0.0786 0.116 Uiso 1 1 calc R . .
H92F H 1.1351 0.2920 -0.0312 0.116 Uiso 1 1 calc R . .
C93B C 1.3899(9) 0.0318(13) 0.0304(10) 0.097(7) Uani 1 1 d DU . .
H93D H 1.4177 0.0183 0.0668 0.146 Uiso 1 1 calc R . .
H93E H 1.4222 0.0646 -0.0034 0.146 Uiso 1 1 calc R . .
H93F H 1.3884 -0.0159 0.0199 0.146 Uiso 1 1 calc R . .
N11C N 0.8252(7) 0.3606(5) 0.4699(4) 0.059(3) Uani 1 1 d GDU . .
C12C C 0.8044(7) 0.4394(5) 0.4411(3) 0.052(4) Uani 1 1 d GDU . .
C13C C 0.7577(8) 0.4914(5) 0.4743(5) 0.073(5) Uani 1 1 d GDU . .
H13C H 0.7435 0.5452 0.4546 0.088 Uiso 1 1 calc R . .
C14C C 0.7316(9) 0.4647(7) 0.5362(5) 0.104(7) Uani 1 1 d GDU . .
H14C H 0.6997 0.5002 0.5588 0.125 Uiso 1 1 calc R . .
C15C C 0.7524(10) 0.3859(7) 0.5649(3) 0.097(6) Uani 1 1 d GDU . .
H15C H 0.7346 0.3677 0.6072 0.116 Uiso 1 1 calc R . .
C16C C 0.7991(9) 0.3339(5) 0.5318(4) 0.078(5) Uani 1 1 d GDU . .
H16C H 0.8133 0.2801 0.5514 0.094 Uiso 1 1 calc R . .
N21C N 0.8852(7) 0.4081(4) 0.3497(4) 0.056(3) Uani 1 1 d GDU . .
N22C N 0.9035(7) 0.4474(5) 0.2876(3) 0.060(4) Uani 1 1 d GDU . .
C23C C 0.8597(8) 0.5259(5) 0.2794(4) 0.064(5) Uani 1 1 d GDU . .
H23C H 0.8605 0.5654 0.2422 0.076 Uiso 1 1 calc R . .
C24C C 0.8143(8) 0.5351(5) 0.3365(4) 0.069(5) Uani 1 1 d GDU . .
H24C H 0.7795 0.5817 0.3442 0.083 Uiso 1 1 calc R . .
C25C C 0.8301(7) 0.4622(6) 0.3799(3) 0.057(4) Uani 1 1 d GDU . .
N31C N 1.3202(6) 0.2523(6) 0.0778(5) 0.072(4) Uani 1 1 d GDU . .
C32C C 1.3724(7) 0.1915(7) 0.1132(4) 0.073(5) Uani 1 1 d GDU . .
C33C C 1.4595(7) 0.1745(8) 0.0933(6) 0.112(8) Uani 1 1 d GDU . .
H33C H 1.4951 0.1330 0.1175 0.134 Uiso 1 1 calc R . .
C34C C 1.4944(6) 0.2184(10) 0.0382(6) 0.129(9) Uani 1 1 d GDU . .
H34C H 1.5539 0.2068 0.0246 0.155 Uiso 1 1 calc R . .
C35C C 1.4422(9) 0.2792(9) 0.0028(5) 0.108(7) Uani 1 1 d GDU . .
H35C H 1.4660 0.3091 -0.0349 0.129 Uiso 1 1 calc R . .
C36C C 1.3551(8) 0.2961(7) 0.0227(5) 0.091(6) Uani 1 1 d GDU . .
H36C H 1.3194 0.3377 -0.0015 0.109 Uiso 1 1 calc R . .
N41C N 1.2490(6) 0.1800(5) 0.1894(4) 0.067(4) Uani 1 1 d GDU . .
N42C N 1.2261(5) 0.1276(6) 0.2458(4) 0.073(4) Uani 1 1 d GDU . .
C43C C 1.2982(7) 0.0674(6) 0.2588(5) 0.084(6) Uani 1 1 d GDU . .
H43C H 1.3008 0.0245 0.2938 0.100 Uiso 1 1 calc R . .
C44C C 1.3657(5) 0.0826(6) 0.2104(5) 0.079(6) Uani 1 1 d GDU . .
H44C H 1.4214 0.0517 0.2073 0.095 Uiso 1 1 calc R . .
C45C C 1.3353(6) 0.1522(6) 0.1675(4) 0.064(5) Uani 1 1 d GDU . .
N51C N 1.1273(8) 0.3565(9) 0.5803(7) 0.121(6) Uani 1 1 d GDU . .
C52C C 1.1012(9) 0.3758(9) 0.5235(6) 0.107(6) Uani 1 1 d GDU . .
C53C C 1.0155(10) 0.4042(10) 0.5173(6) 0.107(6) Uani 1 1 d GDU . .
H53C H 0.9976 0.4174 0.4785 0.129 Uiso 1 1 calc R . .
C54C C 0.9559(7) 0.4135(10) 0.5678(8) 0.122(7) Uani 1 1 d GDU . .
H54C H 0.8973 0.4330 0.5635 0.147 Uiso 1 1 calc R . .
C55C C 0.9820(10) 0.3943(11) 0.6245(6) 0.117(7) Uani 1 1 d GDU . .
H55C H 0.9413 0.4007 0.6590 0.141 Uiso 1 1 calc R . .
C56C C 1.0677(12) 0.3658(10) 0.6308(5) 0.127(7) Uani 1 1 d GDU . .
H56C H 1.0855 0.3527 0.6696 0.153 Uiso 1 1 calc R . .
N61C N 1.1543(7) 0.3751(8) 0.4279(6) 0.091(4) Uani 1 1 d GDU . .
N62C N 1.2315(8) 0.3522(8) 0.3911(5) 0.102(5) Uani 1 1 d GDU . .
C63C C 1.2969(7) 0.3214(9) 0.4287(7) 0.111(6) Uani 1 1 d GDU . .
H63C H 1.3550 0.3017 0.4159 0.133 Uiso 1 1 calc R . .
C64C C 1.2600(9) 0.3251(10) 0.4887(6) 0.113(6) Uani 1 1 d GDU . .
H64C H 1.2892 0.3083 0.5231 0.136 Uiso 1 1 calc R . .
C65C C 1.1719(9) 0.3583(10) 0.4882(5) 0.105(6) Uani 1 1 d GDU . .
C71C C 0.9588(10) 0.4095(9) 0.2485(6) 0.074(5) Uani 1 1 d DU . .
H71E H 0.9764 0.4494 0.2118 0.088 Uiso 1 1 calc R . .
H71F H 0.9265 0.3787 0.2358 0.088 Uiso 1 1 calc R . .
C72C C 1.1491(9) 0.1435(7) 0.2825(7) 0.066(4) Uani 1 1 d DU . .
H72E H 1.1523 0.1081 0.3237 0.079 Uiso 1 1 calc R . .
H72F H 1.1030 0.1328 0.2660 0.079 Uiso 1 1 calc R . .
C73C C 1.2389(12) 0.3579(13) 0.3302(8) 0.106(6) Uani 1 1 d DU . .
H73E H 1.2954 0.3277 0.3180 0.128 Uiso 1 1 calc R . .
H73F H 1.2387 0.4131 0.3081 0.128 Uiso 1 1 calc R . .
C81C C 1.0393(6) 0.3553(5) 0.2698(5) 0.067(4) Uani 1 1 d GDU . .
C82C C 1.0532(6) 0.2779(6) 0.2684(5) 0.059(4) Uani 1 1 d GDU . .
C83C C 1.1265(7) 0.2269(4) 0.2873(6) 0.071(4) Uani 1 1 d GDU . .
C84C C 1.1859(6) 0.2533(6) 0.3075(6) 0.078(4) Uani 1 1 d GDU . .
C85C C 1.1720(7) 0.3307(7) 0.3089(6) 0.083(5) Uani 1 1 d GDU . .
C86C C 1.0987(8) 0.3817(5) 0.2900(6) 0.081(5) Uani 1 1 d GDU . .
C91C C 0.9891(10) 0.2440(9) 0.2467(8) 0.065(4) Uani 1 1 d DU . .
H91G H 0.9925 0.1888 0.2680 0.097 Uiso 1 1 calc R . .
H91H H 1.0036 0.2494 0.2029 0.097 Uiso 1 1 calc R . .
H91I H 0.9310 0.2725 0.2555 0.097 Uiso 1 1 calc R . .
C92C C 1.2675(11) 0.1988(12) 0.3332(11) 0.100(7) Uani 1 1 d DU . .
H92G H 1.3179 0.2073 0.3028 0.149 Uiso 1 1 calc R . .
H92H H 1.2614 0.1444 0.3427 0.149 Uiso 1 1 calc R . .
H92I H 1.2741 0.2109 0.3702 0.149 Uiso 1 1 calc R . .
C93C C 1.0837(16) 0.4703(8) 0.2862(12) 0.110(8) Uani 1 1 d DU . .
H93G H 1.0287 0.4963 0.2720 0.165 Uiso 1 1 calc R . .
H93H H 1.1297 0.4932 0.2577 0.165 Uiso 1 1 calc R . .
H93I H 1.0832 0.4772 0.3265 0.165 Uiso 1 1 calc R . .
B1 B 0.8096(10) 0.0996(8) 0.6349(7) 0.103(6) Uani 1 1 d DU . .
F11 F 0.8844(9) 0.1070(9) 0.5961(9) 0.174(7) Uani 1 1 d DU . .
F12 F 0.7577(8) 0.1709(6) 0.6257(5) 0.106(4) Uani 1 1 d DU . .
F13 F 0.7711(9) 0.0490(7) 0.6218(6) 0.127(4) Uani 1 1 d DU . .
F14 F 0.8249(13) 0.0755(9) 0.6932(7) 0.200(8) Uani 1 1 d DU . .
B2 B 0.5195(12) 0.2062(11) 0.3404(10) 0.088(8) Uani 0.50 1 d PDU . .
F21 F 0.5132(14) 0.1450(12) 0.3238(11) 0.111(8) Uani 0.50 1 d PDU . .
F22 F 0.531(2) 0.1849(18) 0.3983(10) 0.171(12) Uani 0.50 1 d PDU . .
F23 F 0.5859(11) 0.2356(11) 0.3068(10) 0.087(6) Uani 0.50 1 d PDU . .
F24 F 0.4496(13) 0.2597(13) 0.3332(15) 0.142(10) Uani 0.50 1 d PDU . .

loop_
_atom_site_aniso_label
_atom_site_aniso_U_11
_atom_site_aniso_U_22
_atom_site_aniso_U_33
_atom_site_aniso_U_23
_atom_site_aniso_U_13
_atom_site_aniso_U_12
Ag1 0.0885(12) 0.0425(8) 0.0757(11) -0.0051(7) -0.0088(9) 0.0102(7)
Ag2 0.0791(11) 0.0592(9) 0.0608(10) -0.0042(7) -0.0047(8) 0.0019(8)
Ag3 0.0725(11) 0.0524(9) 0.0676(10) -0.0064(7) -0.0070(8) -0.0025(7)
Ag4 0.0855(12) 0.0698(11) 0.0751(11) 0.0036(8) -0.0042(9) 0.0293(9)
N11A 0.048(7) 0.077(7) 0.031(7) -0.008(7) 0.009(6) 0.007(5)
C12A 0.053(8) 0.078(7) 0.024(8) 0.000(8) 0.002(7) -0.004(6)
C13A 0.068(10) 0.095(10) 0.066(12) 0.012(10) -0.018(9) -0.020(8)
C14A 0.055(10) 0.115(12) 0.061(11) 0.002(11) -0.006(9) -0.014(9)
C15A 0.060(10) 0.107(11) 0.059(11) -0.009(11) -0.007(9) 0.017(10)
C16A 0.073(9) 0.072(9) 0.054(10) 0.005(9) -0.005(9) 0.003(8)
N21A 0.045(7) 0.048(5) 0.055(8) 0.008(6) 0.001(6) -0.006(5)
N22A 0.057(7) 0.051(6) 0.070(9) -0.006(7) -0.004(7) -0.003(5)
C23A 0.070(10) 0.058(8) 0.072(12) -0.011(9) 0.007(9) -0.010(7)
C24A 0.060(10) 0.078(8) 0.071(12) -0.015(10) 0.001(9) -0.019(7)
C25A 0.052(8) 0.066(7) 0.064(10) -0.005(8) 0.002(8) -0.012(6)
N31A 0.051(8) 0.043(8) 0.065(8) -0.001(6) -0.010(6) 0.014(6)
C32A 0.049(8) 0.059(10) 0.057(9) -0.006(7) 0.003(6) -0.006(8)
C33A 0.046(8) 0.079(12) 0.073(10) -0.019(9) 0.000(7) 0.002(8)
C34A 0.049(9) 0.083(13) 0.077(12) -0.002(9) 0.005(7) -0.013(9)
C35A 0.047(8) 0.069(12) 0.066(10) -0.011(8) 0.005(8) 0.017(8)
C36A 0.060(9) 0.037(9) 0.064(9) -0.003(7) -0.006(7) 0.011(7)
N41A 0.044(7) 0.080(10) 0.040(7) -0.009(6) -0.001(5) -0.002(6)
N42A 0.065(8) 0.079(10) 0.056(8) -0.014(7) 0.004(6) 0.003(7)
C43A 0.075(11) 0.089(13) 0.067(11) -0.024(9) -0.006(8) 0.000(10)
C44A 0.065(10) 0.091(13) 0.076(11) -0.033(9) -0.009(8) -0.005(9)
C45A 0.028(7) 0.078(11) 0.069(9) -0.021(8) -0.015(6) 0.017(7)
N51A 0.075(9) 0.047(6) 0.083(11) 0.001(7) -0.013(7) -0.001(6)
C52A 0.072(10) 0.047(7) 0.062(11) -0.002(8) -0.001(8) 0.000(6)
C53A 0.083(12) 0.039(8) 0.089(13) 0.004(9) -0.013(9) -0.005(7)
C54A 0.080(13) 0.073(9) 0.121(16) -0.025(12) -0.025(11) 0.012(10)
C55A 0.095(14) 0.070(10) 0.131(17) -0.014(12) -0.042(12) -0.004(10)
C56A 0.104(13) 0.058(9) 0.105(15) -0.010(10) -0.035(11) -0.009(8)
N61A 0.064(8) 0.045(6) 0.066(9) -0.017(6) 0.010(6) 0.008(5)
N62A 0.060(8) 0.048(7) 0.078(10) -0.027(7) 0.014(7) 0.008(5)
C63A 0.079(12) 0.051(9) 0.144(17) -0.033(10) -0.012(11) 0.004(8)
C64A 0.087(11) 0.048(8) 0.085(13) -0.020(9) -0.010(10) 0.009(7)
C65A 0.060(9) 0.047(7) 0.047(9) -0.010(7) 0.018(7) 0.003(6)
C71A 0.052(9) 0.051(8) 0.111(12) -0.005(8) -0.012(10) 0.005(7)
C72A 0.051(8) 0.084(12) 0.071(8) -0.016(8) 0.014(8) 0.008(8)
C73A 0.064(10) 0.055(8) 0.074(11) -0.023(8) 0.006(8) -0.001(7)
C81A 0.038(9) 0.044(7) 0.086(8) 0.001(6) 0.005(7) -0.001(6)
C82A 0.040(10) 0.056(8) 0.091(8) -0.016(6) 0.008(9) 0.009(8)
C83A 0.055(10) 0.061(7) 0.064(7) -0.017(6) -0.006(7) 0.003(7)
C84A 0.051(10) 0.066(8) 0.063(7) -0.014(6) -0.005(8) 0.023(8)
C85A 0.026(8) 0.049(7) 0.067(7) -0.013(5) 0.000(7) 0.006(6)
C86A 0.036(9) 0.050(7) 0.077(8) -0.011(6) 0.000(8) 0.000(7)
C91A 0.092(16) 0.073(12) 0.109(15) -0.033(12) 0.008(13) 0.023(11)
C92A 0.074(13) 0.064(8) 0.065(11) -0.010(7) 0.000(10) -0.005(10)
C93A 0.087(16) 0.084(15) 0.095(11) 0.012(9) 0.038(13) 0.010(13)
N11B 0.108(10) 0.048(6) 0.032(7) 0.008(6) 0.002(7) -0.006(6)
C12B 0.101(11) 0.068(8) 0.049(10) -0.008(8) 0.001(9) -0.004(7)
C13B 0.124(15) 0.074(9) 0.072(13) -0.003(10) -0.007(11) -0.022(9)
C14B 0.129(16) 0.072(9) 0.078(13) -0.019(10) -0.002(11) -0.030(10)
C15B 0.125(14) 0.052(8) 0.047(11) -0.006(8) 0.004(10) -0.010(10)
C16B 0.093(12) 0.061(8) 0.046(10) -0.005(8) 0.007(9) -0.013(7)
N21B 0.070(8) 0.072(7) 0.058(9) -0.010(7) 0.006(7) 0.001(6)
N22B 0.091(10) 0.077(7) 0.065(10) -0.009(7) -0.012(8) 0.009(7)
C23B 0.123(15) 0.094(12) 0.114(16) -0.007(13) -0.062(13) 0.005(10)
C24B 0.109(14) 0.086(11) 0.113(16) 0.002(12) -0.047(12) -0.017(10)
C25B 0.068(10) 0.076(8) 0.075(12) -0.011(9) 0.003(8) -0.009(7)
N31B 0.097(10) 0.069(7) 0.072(10) 0.005(8) 0.003(8) 0.019(6)
C32B 0.101(11) 0.068(7) 0.048(10) 0.014(9) 0.006(9) 0.022(7)
C33B 0.098(13) 0.075(9) 0.069(12) -0.003(10) 0.020(10) 0.030(9)
C34B 0.119(16) 0.074(11) 0.098(16) 0.006(12) 0.002(12) 0.020(11)
C35B 0.149(18) 0.069(9) 0.119(17) -0.002(12) -0.034(14) 0.023(11)
C36B 0.117(15) 0.069(8) 0.108(16) 0.002(12) -0.012(12) 0.014(9)
N41B 0.074(7) 0.076(7) 0.036(8) 0.004(7) 0.016(6) 0.025(6)
N42B 0.076(9) 0.096(8) 0.062(10) -0.004(8) 0.020(7) 0.010(7)
C43B 0.092(12) 0.109(12) 0.126(17) -0.008(14) -0.019(13) 0.012(9)
C44B 0.091(12) 0.107(11) 0.129(17) -0.024(14) -0.018(13) 0.037(10)
C45B 0.088(10) 0.078(8) 0.049(10) 0.010(9) 0.004(9) 0.023(7)
N51B 0.070(9) 0.057(9) 0.053(8) -0.009(7) -0.009(6) 0.024(6)
C52B 0.081(11) 0.066(11) 0.066(10) -0.015(8) 0.001(8) 0.007(8)
C53B 0.090(12) 0.083(13) 0.068(11) -0.017(9) -0.008(8) 0.003(10)
C54B 0.105(15) 0.088(14) 0.080(12) -0.038(11) -0.004(10) 0.009(10)
C55B 0.099(13) 0.069(12) 0.045(10) 0.000(7) -0.006(9) 0.012(9)
C56B 0.067(10) 0.051(10) 0.061(10) -0.004(7) 0.003(7) 0.021(8)
N61B 0.065(8) 0.053(8) 0.061(8) -0.009(6) 0.022(6) -0.008(7)
N62B 0.074(10) 0.073(10) 0.082(9) -0.032(7) 0.028(7) -0.018(8)
C63B 0.084(12) 0.099(15) 0.107(14) -0.050(11) 0.028(10) -0.033(10)
C64B 0.107(13) 0.104(15) 0.085(13) -0.039(11) 0.007(10) -0.033(11)
C65B 0.084(11) 0.077(12) 0.060(10) -0.015(8) 0.000(7) 0.003(9)
C71B 0.109(14) 0.078(9) 0.070(11) -0.013(7) -0.026(10) 0.009(9)
C72B 0.066(9) 0.105(10) 0.088(13) -0.021(11) 0.008(9) 0.012(8)
C73B 0.075(11) 0.069(11) 0.077(9) -0.031(7) 0.012(8) -0.008(9)
C81B 0.070(9) 0.073(8) 0.066(9) -0.021(7) -0.021(7) 0.003(8)
C82B 0.092(10) 0.069(11) 0.064(10) -0.012(7) 0.000(8) 0.010(9)
C83B 0.063(8) 0.091(11) 0.057(9) -0.010(7) -0.010(7) 0.005(8)
C84B 0.053(8) 0.086(12) 0.061(9) -0.011(7) -0.003(7) 0.013(8)
C85B 0.057(8) 0.060(10) 0.076(8) -0.025(6) 0.005(7) 0.003(7)
C86B 0.071(9) 0.058(10) 0.075(10) -0.030(6) -0.006(7) 0.017(8)
C91B 0.110(16) 0.093(16) 0.082(13) 0.000(10) 0.018(11) 0.041(14)
C92B 0.065(12) 0.071(12) 0.063(11) 0.015(8) 0.012(9) -0.008(9)
C93B 0.045(10) 0.123(18) 0.116(17) -0.036(14) -0.017(9) 0.010(10)
N11C 0.063(9) 0.062(6) 0.053(6) -0.014(5) -0.007(6) -0.017(6)
C12C 0.042(9) 0.062(7) 0.054(6) -0.018(5) -0.010(7) -0.005(7)
C13C 0.070(12) 0.081(9) 0.075(9) -0.035(7) -0.005(9) -0.011(9)
C14C 0.120(17) 0.096(10) 0.089(11) -0.047(10) 0.038(13) -0.023(13)
C15C 0.132(17) 0.097(11) 0.075(11) -0.038(8) 0.038(11) -0.071(12)
C16C 0.110(15) 0.070(9) 0.057(8) -0.013(6) 0.000(9) -0.036(10)
N21C 0.055(8) 0.047(5) 0.054(6) -0.004(5) -0.004(6) 0.000(6)
N22C 0.079(9) 0.045(6) 0.048(6) -0.006(5) -0.012(6) 0.000(6)
C23C 0.066(11) 0.045(7) 0.063(8) -0.003(6) -0.016(8) 0.014(8)
C24C 0.082(13) 0.048(8) 0.064(8) -0.011(6) -0.011(9) 0.009(8)
C25C 0.047(9) 0.050(7) 0.063(6) -0.009(5) 0.001(7) -0.003(7)
N31C 0.080(6) 0.065(9) 0.054(8) -0.009(6) 0.008(6) -0.006(6)
C32C 0.059(7) 0.079(11) 0.071(10) -0.010(7) 0.003(7) -0.012(8)
C33C 0.069(9) 0.145(18) 0.081(13) -0.017(11) 0.025(9) 0.013(11)
C34C 0.084(13) 0.19(2) 0.082(14) -0.026(12) 0.031(10) -0.013(13)
C35C 0.110(12) 0.144(18) 0.059(12) -0.022(10) 0.025(10) -0.040(13)
C36C 0.108(11) 0.084(13) 0.069(11) -0.003(8) 0.007(9) -0.031(11)
N41C 0.059(7) 0.049(7) 0.062(8) 0.005(5) 0.005(5) 0.012(6)
N42C 0.061(8) 0.063(8) 0.064(8) 0.005(6) 0.006(6) 0.006(6)
C43C 0.055(10) 0.065(11) 0.091(12) 0.016(8) -0.005(8) 0.015(8)
C44C 0.064(9) 0.054(10) 0.091(12) -0.009(7) 0.001(8) 0.018(8)
C45C 0.058(8) 0.042(8) 0.074(9) -0.011(6) 0.010(6) 0.005(7)
N51C 0.135(14) 0.103(13) 0.140(11) -0.037(13) -0.048(10) -0.023(12)
C52C 0.121(11) 0.086(14) 0.136(11) -0.048(13) -0.039(9) -0.020(13)
C53C 0.116(11) 0.103(15) 0.123(13) -0.054(14) -0.034(10) -0.014(14)
C54C 0.135(14) 0.119(17) 0.115(15) -0.036(16) -0.025(10) -0.016(15)
C55C 0.147(15) 0.107(17) 0.111(12) -0.032(14) -0.022(13) -0.040(15)
C56C 0.152(17) 0.108(17) 0.127(12) -0.019(15) -0.040(12) -0.033(17)
N61C 0.087(9) 0.064(10) 0.132(10) -0.029(10) -0.028(8) -0.019(8)
N62C 0.092(10) 0.083(11) 0.142(10) -0.047(11) -0.039(8) 0.003(10)
C63C 0.097(10) 0.095(15) 0.154(14) -0.035(15) -0.050(9) -0.011(12)
C64C 0.117(11) 0.088(14) 0.158(13) -0.048(14) -0.062(11) -0.007(13)
C65C 0.108(11) 0.084(13) 0.138(10) -0.033(13) -0.042(9) -0.020(12)
C71C 0.106(11) 0.044(8) 0.055(9) -0.012(7) -0.006(8) 0.009(8)
C72C 0.052(9) 0.063(8) 0.060(10) 0.005(8) -0.004(7) 0.005(7)
C73C 0.096(13) 0.106(14) 0.122(11) -0.024(13) -0.018(10) -0.034(12)
C81C 0.077(9) 0.067(8) 0.052(10) -0.020(8) 0.005(8) -0.009(6)
C82C 0.064(9) 0.051(7) 0.049(10) -0.007(7) 0.009(7) -0.006(6)
C83C 0.069(10) 0.074(8) 0.061(11) -0.015(8) 0.000(8) -0.007(6)
C84C 0.077(11) 0.075(8) 0.071(12) -0.005(9) -0.006(9) -0.016(8)
C85C 0.072(10) 0.084(8) 0.091(12) -0.021(10) 0.002(9) -0.021(8)
C86C 0.082(11) 0.064(8) 0.092(14) -0.019(10) 0.007(9) -0.025(7)
C91C 0.066(11) 0.054(10) 0.062(11) -0.014(9) -0.004(9) 0.008(8)
C92C 0.072(13) 0.104(14) 0.113(18) -0.030(14) -0.013(12) 0.003(11)
C93C 0.12(2) 0.065(9) 0.15(2) -0.016(14) -0.046(18) -0.021(10)
B1 0.123(17) 0.050(11) 0.104(13) -0.002(13) 0.004(12) 0.003(9)
F11 0.106(10) 0.119(12) 0.264(17) -0.060(13) 0.045(12) -0.007(8)
F12 0.113(9) 0.074(7) 0.090(8) -0.006(6) 0.001(7) 0.028(6)
F13 0.139(12) 0.083(8) 0.136(11) -0.016(8) 0.015(9) -0.021(8)
F14 0.28(2) 0.136(14) 0.154(11) 0.051(11) -0.115(12) -0.023(14)
B2 0.056(18) 0.11(2) 0.13(2) -0.07(2) -0.02(2) -0.027(12)
F21 0.11(2) 0.088(15) 0.16(2) -0.064(16) -0.018(18) -0.033(12)
F22 0.20(3) 0.24(4) 0.124(16) -0.07(2) -0.022(18) -0.12(2)
F23 0.038(10) 0.095(15) 0.146(17) -0.041(14) -0.041(11) -0.010(10)
F24 0.061(12) 0.114(18) 0.26(3) -0.10(2) 0.014(17) -0.010(12)

loop_
_atom_type_symbol
_atom_type_description
_atom_type_scat_dispersion_real
_atom_type_scat_dispersion_imag
_atom_type_scat_source
C C 0.0033 0.0016 'International Tables Vol C Tables 4.2.6.8 and 6.1.1.4'
H H 0.0000 0.0000 'International Tables Vol C Tables 4.2.6.8 and 6.1.1.4'
N N 0.0061 0.0033 'International Tables Vol C Tables 4.2.6.8 and 6.1.1.4'
F F 0.0171 0.0103 'International Tables Vol C Tables 4.2.6.8 and 6.1.1.4'
Ag Ag -0.8971 1.1015 'International Tables Vol C Tables 4.2.6.8 and 6.1.1.4'
B B 0.0013 0.0007 'International Tables Vol C Tables 4.2.6.8 and 6.1.1.4'

loop_
_geom_angle_atom_site_label_1
_geom_angle_atom_site_label_2
_geom_angle_atom_site_label_3
_geom_angle
_geom_angle_site_symmetry_1
_geom_angle_site_symmetry_3
_geom_angle_publ_flag
N51A Ag1 N61A 72.7(3) . . ?
N51A Ag1 N11C 120.2(4) . . ?
N51A Ag1 N21C 137.4(4) . . ?
N61A Ag1 N11C 128.8(4) . . ?
N61A Ag1 N21C 134.0(4) . . ?
N11C Ag1 N21C 72.8(3) . . ?
Ag3 Ag2 N11B 81.0(3) 1_645 . ?
Ag3 Ag2 N21B 118.0(3) 1_645 . ?
Ag3 Ag2 N51B 74.1(3) 1_645 2_855 ?
Ag3 Ag2 N61B 112.4(3) 1_645 2_855 ?
N11B Ag2 N21B 71.2(4) . . ?
N11B Ag2 N51B 153.8(4) . 2_855 ?
N11B Ag2 N61B 125.6(4) . 2_855 ?
N21B Ag2 N51B 113.5(4) . 2_855 ?
N21B Ag2 N61B 129.0(4) . 2_855 ?
N51B Ag2 N61B 73.1(4) 2_855 2_855 ?
Ag2 Ag3 N11A 76.6(2) 1_465 . ?
Ag2 Ag3 N21A 115.3(3) 1_465 . ?
Ag2 Ag3 N31A 77.0(2) 1_465 2_666 ?
Ag2 Ag3 N41A 113.4(3) 1_465 2_666 ?
N11A Ag3 N21A 71.7(3) . . ?
N11A Ag3 N31A 152.5(3) . 2_666 ?
N11A Ag3 N41A 127.2(3) . 2_666 ?
N21A Ag3 N31A 113.9(3) . 2_666 ?
N21A Ag3 N41A 130.8(4) . 2_666 ?
N31A Ag3 N41A 71.1(3) 2_666 2_666 ?
N31B Ag4 N41B 73.3(4) . . ?
N31B Ag4 N31C 114.1(4) . . ?
N31B Ag4 N41C 137.0(5) . . ?
N41B Ag4 N31C 131.9(4) . . ?
N41B Ag4 N41C 135.8(4) . . ?
N31C Ag4 N41C 72.7(3) . . ?
Ag3 N11A C12A 115.5(5) . . ?
Ag3 N11A C16A 124.4(5) . . ?
C12A N11A C16A 120.0 . . ?
N11A C12A C13A 120.0 . . ?
N11A C12A C25A 118.5(8) . . ?
C13A C12A C25A 121.5(8) . . ?
C12A C13A C14A 120.0 . . ?
C13A C14A C15A 120.0 . . ?
C14A C15A C16A 120.0 . . ?
N11A C16A C15A 120.0 . . ?
Ag3 N21A N22A 137.2(5) . . ?
Ag3 N21A C25A 114.7(5) . . ?
N22A N21A C25A 108.0 . . ?
N21A N22A C23A 108.0 . . ?
N21A N22A C71A 121.4(9) . . ?
C23A N22A C71A 130.6(9) . . ?
N22A C23A C24A 108.0 . . ?
C23A C24A C25A 108.0 . . ?
C12A C25A N21A 119.3(8) . . ?
C12A C25A C24A 132.7(8) . . ?
N21A C25A C24A 108.0 . . ?
Ag3 N31A C32A 115.6(5) 2_666 . ?
Ag3 N31A C36A 124.3(5) 2_666 . ?
C32A N31A C36A 120.0 . . ?
N31A C32A C33A 120.0 . . ?
N31A C32A C45A 117.5(8) . . ?
C33A C32A C45A 122.4(8) . . ?
C32A C33A C34A 120.0 . . ?
C33A C34A C35A 120.0 . . ?
C34A C35A C36A 120.0 . . ?
N31A C36A C35A 120.0 . . ?
Ag3 N41A N42A 135.5(5) 2_666 . ?
Ag3 N41A C45A 116.1(5) 2_666 . ?
N42A N41A C45A 108.0 . . ?
N41A N42A C43A 108.0 . . ?
N41A N42A C72A 121.4(9) . . ?
C43A N42A C72A 130.0(9) . . ?
N42A C43A C44A 108.0 . . ?
C43A C44A C45A 108.0 . . ?
C32A C45A N41A 119.2(8) . . ?
C32A C45A C44A 132.7(8) . . ?
N41A C45A C44A 108.0 . . ?
Ag1 N51A C52A 115.3(6) . . ?
Ag1 N51A C56A 124.6(6) . . ?
C52A N51A C56A 120.0 . . ?
N51A C52A C53A 120.0 . . ?
N51A C52A C65A 117.4(8) . . ?
C53A C52A C65A 122.6(8) . . ?
C52A C53A C54A 120.0 . . ?
C53A C54A C55A 120.0 . . ?
C54A C55A C56A 120.0 . . ?
N51A C56A C55A 120.0 . . ?
Ag1 N61A N62A 137.6(5) . . ?
Ag1 N61A C65A 113.4(5) . . ?
N62A N61A C65A 108.0 . . ?
N61A N62A C63A 108.0 . . ?
N61A N62A C73A 122.3(9) . . ?
C63A N62A C73A 129.6(9) . . ?
N62A C63A C64A 108.0 . . ?
C63A C64A C65A 108.0 . . ?
C52A C65A N61A 120.5(8) . . ?
C52A C65A C64A 131.5(8) . . ?
N61A C65A C64A 108.0 . . ?
N22A C71A C81A 110.0(11) . . ?
N42A C72A C83A 113.7(11) . . ?
N62A C73A C85A 117.1(11) . . ?
C71A C81A C82A 117.5(9) . . ?
C71A C81A C86A 122.4(9) . . ?
C82A C81A C86A 120.0 . . ?
C81A C82A C83A 120.0 . . ?
C81A C82A C91A 121.6(10) . . ?
C83A C82A C91A 118.0(10) . . ?
C72A C83A C82A 120.5(9) . . ?
C72A C83A C84A 119.3(9) . . ?
C82A C83A C84A 120.0 . . ?
C83A C84A C85A 120.0 . . ?
C83A C84A C92A 121.2(8) . . ?
C85A C84A C92A 118.6(8) . . ?
C73A C85A C84A 120.3(8) . . ?
C73A C85A C86A 119.2(8) . . ?
C84A C85A C86A 120.0 . . ?
C81A C86A C85A 120.0 . . ?
C81A C86A C93A 119.5(9) . . ?
C85A C86A C93A 120.5(9) . . ?
Ag2 N11B C12B 117.8(6) . . ?
Ag2 N11B C16B 122.2(6) . . ?
C12B N11B C16B 120.0 . . ?
N11B C12B C13B 120.0 . . ?
N11B C12B C25B 118.2(9) . . ?
C13B C12B C25B 121.8(9) . . ?
C12B C13B C14B 120.0 . . ?
C13B C14B C15B 120.0 . . ?
C14B C15B C16B 120.0 . . ?
N11B C16B C15B 120.0 . . ?
Ag2 N21B N22B 138.5(6) . . ?
Ag2 N21B C25B 113.5(6) . . ?
N22B N21B C25B 108.0 . . ?
N21B N22B C23B 108.0 . . ?
N21B N22B C71B 121.1(10) . . ?
C23B N22B C71B 130.7(10) . . ?
N22B C23B C24B 108.0 . . ?
C23B C24B C25B 108.0 . . ?
C12B C25B N21B 119.3(9) . . ?
C12B C25B C24B 132.7(9) . . ?
N21B C25B C24B 108.0 . . ?
Ag4 N31B C32B 114.6(6) . . ?
Ag4 N31B C36B 125.4(7) . . ?
C32B N31B C36B 120.0 . . ?
N31B C32B C33B 120.0 . . ?
N31B C32B C45B 117.8(9) . . ?
C33B C32B C45B 122.1(9) . . ?
C32B C33B C34B 120.0 . . ?
C33B C34B C35B 120.0 . . ?
C34B C35B C36B 120.0 . . ?
N31B C36B C35B 120.0 . . ?
Ag4 N41B N42B 138.3(6) . . ?
Ag4 N41B C45B 113.5(6) . . ?
N42B N41B C45B 108.0 . . ?
N41B N42B C43B 108.0 . . ?
N41B N42B C72B 122.2(11) . . ?
C43B N42B C72B 129.7(11) . . ?
N42B C43B C44B 108.0 . . ?
C43B C44B C45B 108.0 . . ?
C32B C45B N41B 120.4(9) . . ?
C32B C45B C44B 131.5(9) . . ?
N41B C45B C44B 108.0 . . ?
Ag2 N51B C52B 114.6(5) 2_855 . ?
Ag2 N51B C56B 125.4(5) 2_855 . ?
C52B N51B C56B 120.0 . . ?
N51B C52B C53B 120.0 . . ?
N51B C52B C65B 117.1(8) . . ?
C53B C52B C65B 122.9(8) . . ?
C52B C53B C54B 120.0 . . ?
C53B C54B C55B 120.0 . . ?
C54B C55B C56B 120.0 . . ?
N51B C56B C55B 120.0 . . ?
Ag2 N61B N62B 138.7(6) 2_855 . ?
Ag2 N61B C65B 113.2(6) 2_855 . ?
N62B N61B C65B 108.0 . . ?
N61B N62B C63B 108.0 . . ?
N61B N62B C73B 121.8(9) . . ?
C63B N62B C73B 130.1(9) . . ?
N62B C63B C64B 108.0 . . ?
C63B C64B C65B 108.0 . . ?
C52B C65B N61B 122.1(9) . . ?
C52B C65B C64B 129.9(9) . . ?
N61B C65B C64B 108.0 . . ?
N22B C71B C81B 110.5(12) . . ?
N42B C72B C83B 118.6(13) . . ?
N62B C73B C85B 111.8(11) . . ?
C71B C81B C82B 119.9(10) . . ?
C71B C81B C86B 120.0(10) . . ?
C82B C81B C86B 120.0 . . ?
C81B C82B C83B 120.0 . . ?
C81B C82B C91B 121.3(9) . . ?
C83B C82B C91B 118.7(9) . . ?
C72B C83B C82B 120.5(9) . . ?
C72B C83B C84B 119.2(9) . . ?
C82B C83B C84B 120.0 . . ?
C83B C84B C85B 120.0 . . ?
C83B C84B C92B 119.6(9) . . ?
C85B C84B C92B 120.3(8) . . ?
C73B C85B C84B 119.5(9) . . ?
C73B C85B C86B 120.4(9) . . ?
C84B C85B C86B 120.0 . . ?
C81B C86B C85B 120.0 . . ?
C81B C86B C93B 117.5(10) . . ?
C85B C86B C93B 122.2(10) . . ?
Ag1 N11C C12C 114.0(5) . . ?
Ag1 N11C C16C 125.9(5) . . ?
C12C N11C C16C 120.0 . . ?
N11C C12C C13C 120.0 . . ?
N11C C12C C25C 117.5(7) . . ?
C13C C12C C25C 122.4(7) . . ?
C12C C13C C14C 120.0 . . ?
C13C C14C C15C 120.0 . . ?
C14C C15C C16C 120.0 . . ?
N11C C16C C15C 120.0 . . ?
Ag1 N21C N22C 136.2(5) . . ?
Ag1 N21C C25C 115.4(5) . . ?
N22C N21C C25C 108.0 . . ?
N21C N22C C23C 108.0 . . ?
N21C N22C C71C 120.2(8) . . ?
C23C N22C C71C 131.7(9) . . ?
N22C C23C C24C 108.0 . . ?
C23C C24C C25C 108.0 . . ?
C12C C25C N21C 119.8(7) . . ?
C12C C25C C24C 132.2(7) . . ?
N21C C25C C24C 108.0 . . ?
Ag4 N31C C32C 113.9(5) . . ?
Ag4 N31C C36C 126.0(5) . . ?
C32C N31C C36C 120.0 . . ?
N31C C32C C33C 120.0 . . ?
N31C C32C C45C 117.5(8) . . ?
C33C C32C C45C 122.5(8) . . ?
C32C C33C C34C 120.0 . . ?
C33C C34C C35C 120.0 . . ?
C34C C35C C36C 120.0 . . ?
N31C C36C C35C 120.0 . . ?
Ag4 N41C N42C 135.0(5) . . ?
Ag4 N41C C45C 115.6(5) . . ?
N42C N41C C45C 108.0 . . ?
N41C N42C C43C 108.0 . . ?
N41C N42C C72C 122.0(8) . . ?
C43C N42C C72C 129.4(9) . . ?
N42C C43C C44C 108.0 . . ?
C43C C44C C45C 108.0 . . ?
C32C C45C N41C 119.7(7) . . ?
C32C C45C C44C 132.3(7) . . ?
N41C C45C C44C 108.0 . . ?
C52C N51C C56C 120.0 . . ?
N51C C52C C53C 120.0 . . ?
N51C C52C C65C 103.2(10) . . ?
C53C C52C C65C 136.7(10) . . ?
C52C C53C C54C 120.0 . . ?
C53C C54C C55C 120.0 . . ?
C54C C55C C56C 120.0 . . ?
N51C C56C C55C 120.0 . . ?
N62C N61C C65C 108.0 . . ?
N61C N62C C63C 108.0 . . ?
N61C N62C C73C 124.6(12) . . ?
C63C N62C C73C 127.3(12) . . ?
N62C C63C C64C 108.0 . . ?
C63C C64C C65C 108.0 . . ?
C52C C65C N61C 109.3(10) . . ?
C52C C65C C64C 142.6(10) . . ?
N61C C65C C64C 108.0 . . ?
N22C C71C C81C 118.9(11) . . ?
N42C C72C C83C 113.1(11) . . ?
N62C C73C C85C 117.9(14) . . ?
C71C C81C C82C 118.6(9) . . ?
C71C C81C C86C 121.4(9) . . ?
C82C C81C C86C 120.0 . . ?
C81C C82C C83C 120.0 . . ?
C81C C82C C91C 122.9(8) . . ?
C83C C82C C91C 117.1(8) . . ?
C72C C83C C82C 122.8(9) . . ?
C72C C83C C84C 117.0(9) . . ?
C82C C83C C84C 120.0 . . ?
C83C C84C C85C 120.0 . . ?
C83C C84C C92C 123.4(10) . . ?
C85C C84C C92C 116.5(10) . . ?
C73C C85C C84C 118.6(11) . . ?
C73C C85C C86C 121.4(11) . . ?
C84C C85C C86C 120.0 . . ?
C81C C86C C85C 120.0 . . ?
C81C C86C C93C 118.1(10) . . ?
C85C C86C C93C 121.8(10) . . ?
F11 B1 F12 107.6(11) . . ?
F11 B1 F13 109.5(11) . . ?
F11 B1 F14 110.3(12) . . ?
F12 B1 F13 108.8(11) . . ?
F12 B1 F14 109.2(11) . . ?
F13 B1 F14 111.2(11) . . ?
F21 B2 F22 109.6(13) . . ?
F21 B2 F23 109.5(13) . . ?
F21 B2 F24 110.3(13) . . ?
F22 B2 F23 108.9(13) . . ?
F22 B2 F24 109.4(13) . . ?
F23 B2 F24 109.2(13) . . ?

loop_
_geom_bond_atom_site_label_1
_geom_bond_atom_site_label_2
_geom_bond_distance
_geom_bond_site_symmetry_2
_geom_bond_publ_flag
Ag1 N51A 2.306(8) . ?
Ag1 N61A 2.280(8) . ?
Ag1 N11C 2.348(8) . ?
Ag1 N21C 2.238(7) . ?
Ag2 N11B 2.301(9) . ?
Ag2 N21B 2.378(9) . ?
Ag2 N51B 2.350(9) 2_855 ?
Ag2 N61B 2.286(9) 2_855 ?
Ag3 N11A 2.337(8) . ?
Ag3 N21A 2.317(8) . ?
Ag3 N31A 2.364(8) 2_666 ?
Ag3 N41A 2.287(8) 2_666 ?
Ag4 N31B 2.311(9) . ?
Ag4 N41B 2.269(10) . ?
Ag4 N31C 2.345(9) . ?
Ag4 N41C 2.221(7) . ?
N11A C12A 1.390 . ?
N11A C16A 1.390 . ?
C12A C13A 1.390 . ?
C12A C25A 1.367(8) . ?
C13A C14A 1.390 . ?
C14A C15A 1.390 . ?
C15A C16A 1.390 . ?
N21A N22A 1.420 . ?
N21A C25A 1.420 . ?
N22A C23A 1.420 . ?
N22A C71A 1.372(13) . ?
C23A C24A 1.420 . ?
C24A C25A 1.420 . ?
N31A Ag3 2.365(8) 2_666 ?
N31A C32A 1.390 . ?
N31A C36A 1.390 . ?
C32A C33A 1.390 . ?
C32A C45A 1.367(8) . ?
C33A C34A 1.390 . ?
C34A C35A 1.390 . ?
C35A C36A 1.390 . ?
N41A Ag3 2.287(8) 2_666 ?
N41A N42A 1.420 . ?
N41A C45A 1.420 . ?
N42A C43A 1.420 . ?
N42A C72A 1.375(13) . ?
C43A C44A 1.420 . ?
C44A C45A 1.420 . ?
N51A C52A 1.390 . ?
N51A C56A 1.390 . ?
C52A C53A 1.390 . ?
C52A C65A 1.352(9) . ?
C53A C54A 1.390 . ?
C54A C55A 1.390 . ?
C55A C56A 1.390 . ?
N61A N62A 1.420 . ?
N61A C65A 1.420 . ?
N62A C63A 1.420 . ?
N62A C73A 1.377(12) . ?
C63A C64A 1.420 . ?
C64A C65A 1.420 . ?
C71A C81A 1.526(12) . ?
C72A C83A 1.519(12) . ?
C73A C85A 1.510(12) . ?
C81A C82A 1.390 . ?
C81A C86A 1.390 . ?
C82A C83A 1.390 . ?
C82A C91A 1.547(12) . ?
C83A C84A 1.390 . ?
C84A C85A 1.390 . ?
C84A C92A 1.570(12) . ?
C85A C86A 1.390 . ?
C86A C93A 1.538(13) . ?
N11B C12B 1.390 . ?
N11B C16B 1.390 . ?
C12B C13B 1.390 . ?
C12B C25B 1.372(9) . ?
C13B C14B 1.390 . ?
C14B C15B 1.390 . ?
C15B C16B 1.390 . ?
N21B N22B 1.420 . ?
N21B C25B 1.420 . ?
N22B C23B 1.420 . ?
N22B C71B 1.372(13) . ?
C23B C24B 1.420 . ?
C24B C25B 1.420 . ?
N31B C32B 1.390 . ?
N31B C36B 1.390 . ?
C32B C33B 1.390 . ?
C32B C45B 1.362(10) . ?
C33B C34B 1.390 . ?
C34B C35B 1.390 . ?
C35B C36B 1.390 . ?
N41B N42B 1.420 . ?
N41B C45B 1.420 . ?
N42B C43B 1.420 . ?
N42B C72B 1.365(13) . ?
C43B C44B 1.420 . ?
C44B C45B 1.420 . ?
N51B Ag2 2.350(9) 2_855 ?
N51B C52B 1.390 . ?
N51B C56B 1.390 . ?
C52B C53B 1.390 . ?
C52B C65B 1.373(9) . ?
C53B C54B 1.390 . ?
C54B C55B 1.390 . ?
C55B C56B 1.390 . ?
N61B Ag2 2.286(9) 2_855 ?
N61B N62B 1.420 . ?
N61B C65B 1.420 . ?
N62B C63B 1.420 . ?
N62B C73B 1.371(12) . ?
C63B C64B 1.420 . ?
C64B C65B 1.420 . ?
C71B C81B 1.513(12) . ?
C72B C83B 1.517(12) . ?
C73B C85B 1.515(12) . ?
C81B C82B 1.390 . ?
C81B C86B 1.390 . ?
C82B C83B 1.390 . ?
C82B C91B 1.554(13) . ?
C83B C84B 1.390 . ?
C84B C85B 1.390 . ?
C84B C92B 1.555(12) . ?
C85B C86B 1.390 . ?
C86B C93B 1.562(12) . ?
N11C C12C 1.390 . ?
N11C C16C 1.390 . ?
C12C C13C 1.390 . ?
C12C C25C 1.368(8) . ?
C13C C14C 1.390 . ?
C14C C15C 1.390 . ?
C15C C16C 1.390 . ?
N21C N22C 1.420 . ?
N21C C25C 1.420 . ?
N22C C23C 1.420 . ?
N22C C71C 1.367(12) . ?
C23C C24C 1.420 . ?
C24C C25C 1.420 . ?
N31C C32C 1.390 . ?
N31C C36C 1.390 . ?
C32C C33C 1.390 . ?
C32C C45C 1.358(8) . ?
C33C C34C 1.390 . ?
C34C C35C 1.390 . ?
C35C C36C 1.390 . ?
N41C N42C 1.420 . ?
N41C C45C 1.420 . ?
N42C C43C 1.420 . ?
N42C C72C 1.388(12) . ?
C43C C44C 1.420 . ?
C44C C45C 1.420 . ?
N51C C52C 1.390 . ?
N51C C56C 1.390 . ?
C52C C53C 1.390 . ?
C52C C65C 1.305(11) . ?
C53C C54C 1.390 . ?
C54C C55C 1.390 . ?
C55C C56C 1.390 . ?
N61C N62C 1.420 . ?
N61C C65C 1.420 . ?
N62C C63C 1.420 . ?
N62C C73C 1.372(13) . ?
C63C C64C 1.420 . ?
C64C C65C 1.420 . ?
C71C C81C 1.518(12) . ?
C72C C83C 1.514(12) . ?
C73C C85C 1.516(13) . ?
C81C C82C 1.390 . ?
C81C C86C 1.390 . ?
C82C C83C 1.390 . ?
C82C C91C 1.559(12) . ?
C83C C84C 1.390 . ?
C84C C85C 1.390 . ?
C84C C92C 1.568(13) . ?
C85C C86C 1.390 . ?
C86C C93C 1.559(13) . ?
B1 F11 1.370(14) . ?
B1 F12 1.360(14) . ?
B1 F13 1.366(14) . ?
B1 F14 1.351(14) . ?
B2 F21 1.318(18) . ?
B2 F22 1.328(18) . ?
B2 F23 1.326(18) . ?
B2 F24 1.317(18) . ?

loop_
_geom_torsion_atom_site_label_1
_geom_torsion_atom_site_label_2
_geom_torsion_atom_site_label_3
_geom_torsion_atom_site_label_4
_geom_torsion
_geom_torsion_site_symmetry_1
_geom_torsion_site_symmetry_2
_geom_torsion_site_symmetry_3
_geom_torsion_site_symmetry_4
_geom_torsion_publ_flag
Ag2 Ag3 N11A C12A 119.1(5) 1_465 . . . ?
Ag2 Ag3 N11A C16A -57.5(5) 1_465 . . . ?
N21A Ag3 N11A C12A -3.7(5) . . . . ?
N21A Ag3 N11A C16A 179.7(6) . . . . ?
N31A Ag3 N11A C12A 103.2(8) 2_666 . . . ?
N31A Ag3 N11A C16A -73.5(9) 2_666 . . . ?
N41A Ag3 N11A C12A -131.5(6) 2_666 . . . ?
N41A Ag3 N11A C16A 51.9(7) 2_666 . . . ?
Ag3 N11A C12A C13A -176.8(6) . . . . ?
Ag3 N11A C12A C25A 4.1(10) . . . . ?
C16A N11A C12A C13A 0.0 . . . . ?
C16A N11A C12A C25A -179.1(11) . . . . ?
N11A C12A C13A C14A 0.0 . . . . ?
C25A C12A C13A C14A 179.1(11) . . . . ?
C12A C13A C14A C15A 0.0 . . . . ?
C13A C14A C15A C16A 0.0 . . . . ?
C14A C15A C16A N11A 0.0 . . . . ?
Ag3 N11A C16A C15A 176.5(7) . . . . ?
C12A N11A C16A C15A 0.0 . . . . ?
Ag2 Ag3 N21A N22A 114.1(9) 1_465 . . . ?
Ag2 Ag3 N21A C25A -61.9(6) 1_465 . . . ?
N11A Ag3 N21A N22A 178.8(10) . . . . ?
N11A Ag3 N21A C25A 2.9(6) . . . . ?
N31A Ag3 N21A N22A 27.7(10) 2_666 . . . ?
N31A Ag3 N21A C25A -148.3(6) 2_666 . . . ?
N41A Ag3 N21A N22A -57.3(10) 2_666 . . . ?
N41A Ag3 N21A C25A 126.7(6) 2_666 . . . ?
Ag3 N21A N22A C23A -176.2(10) . . . . ?
Ag3 N21A N22A C71A 1.5(17) . . . . ?
C25A N21A N22A C23A 0.0 . . . . ?
C25A N21A N22A C71A 177.7(15) . . . . ?
N21A N22A C23A C24A 0.0 . . . . ?
C71A N22A C23A C24A -177.4(16) . . . . ?
N22A C23A C24A C25A 0.0 . . . . ?
N11A C12A C25A N21A -1.5(13) . . . . ?
N11A C12A C25A C24A 179.7(8) . . . . ?
C13A C12A C25A N21A 179.4(7) . . . . ?
C13A C12A C25A C24A 0.7(15) . . . . ?
C23A C24A C25A C12A 178.9(15) . . . . ?
C23A C24A C25A N21A 0.0 . . . . ?
Ag3 N21A C25A C12A -1.9(11) . . . . ?
Ag3 N21A C25A C24A 177.1(7) . . . . ?
N22A N21A C25A C12A -179.0(12) . . . . ?
N22A N21A C25A C24A 0.0 . . . . ?
Ag3 N31A C32A C33A 177.1(6) 2_666 . . . ?
Ag3 N31A C32A C45A 0.8(10) 2_666 . . . ?
C36A N31A C32A C33A 0.0 . . . . ?
C36A N31A C32A C45A -176.4(11) . . . . ?
N31A C32A C33A C34A 0.0 . . . . ?
C45A C32A C33A C34A 176.2(11) . . . . ?
C32A C33A C34A C35A 0.0 . . . . ?
C33A C34A C35A C36A 0.0 . . . . ?
C34A C35A C36A N31A 0.0 . . . . ?
Ag3 N31A C36A C35A -176.9(7) 2_666 . . . ?
C32A N31A C36A C35A 0.0 . . . . ?
Ag3 N41A N42A C43A 172.6(10) 2_666 . . . ?
Ag3 N41A N42A C72A 0.5(16) 2_666 . . . ?
C45A N41A N42A C43A 0.0 . . . . ?
C45A N41A N42A C72A -172.1(14) . . . . ?
N41A N42A C43A C44A 0.0 . . . . ?
C72A N42A C43A C44A 171.2(15) . . . . ?
N42A C43A C44A C45A 0.0 . . . . ?
N31A C32A C45A N41A -6.5(13) . . . . ?
N31A C32A C45A C44A 177.9(8) . . . . ?
C33A C32A C45A N41A 177.2(7) . . . . ?
C33A C32A C45A C44A 1.6(15) . . . . ?
C43A C44A C45A C32A 176.0(14) . . . . ?
C43A C44A C45A N41A 0.0 . . . . ?
Ag3 N41A C45A C32A 9.1(11) 2_666 . . . ?
Ag3 N41A C45A C44A -174.3(8) 2_666 . . . ?
N42A N41A C45A C32A -176.6(12) . . . . ?
N42A N41A C45A C44A 0.0 . . . . ?
N61A Ag1 N51A C52A 2.6(6) . . . . ?
N61A Ag1 N51A C56A -175.0(8) . . . . ?
N11C Ag1 N51A C52A 127.9(6) . . . . ?
N11C Ag1 N51A C56A -49.8(8) . . . . ?
N21C Ag1 N51A C52A -134.8(7) . . . . ?
N21C Ag1 N51A C56A 47.5(10) . . . . ?
Ag1 N51A C52A C53A -177.8(8) . . . . ?
Ag1 N51A C52A C65A 1.4(11) . . . . ?
C56A N51A C52A C53A 0.0 . . . . ?
C56A N51A C52A C65A 179.2(13) . . . . ?
N51A C52A C53A C54A 0.0 . . . . ?
C65A C52A C53A C54A -179.1(14) . . . . ?
C52A C53A C54A C55A 0.0 . . . . ?
C53A C54A C55A C56A 0.0 . . . . ?
C54A C55A C56A N51A 0.0 . . . . ?
Ag1 N51A C56A C55A 177.6(9) . . . . ?
C52A N51A C56A C55A 0.0 . . . . ?
N51A Ag1 N61A N62A -172.6(11) . . . . ?
N51A Ag1 N61A C65A -6.0(6) . . . . ?
N11C Ag1 N61A N62A 72.2(11) . . . . ?
N11C Ag1 N61A C65A -121.2(6) . . . . ?
N21C Ag1 N61A N62A -32.2(12) . . . . ?
N21C Ag1 N61A C65A 134.4(6) . . . . ?
Ag1 N61A N62A C63A 167.1(11) . . . . ?
Ag1 N61A N62A C73A -10.2(17) . . . . ?
C65A N61A N62A C63A 0.0 . . . . ?
C65A N61A N62A C73A -177.3(14) . . . . ?
N61A N62A C63A C64A 0.0 . . . . ?
C73A N62A C63A C64A 177.0(15) . . . . ?
N62A C63A C64A C65A 0.0 . . . . ?
N51A C52A C65A N61A -7.4(14) . . . . ?
N51A C52A C65A C64A 172.7(9) . . . . ?
C53A C52A C65A N61A 171.7(8) . . . . ?
C53A C52A C65A C64A -8.2(17) . . . . ?
Ag1 N61A C65A C52A 9.5(12) . . . . ?
Ag1 N61A C65A C64A -170.5(8) . . . . ?
N62A N61A C65A C52A -179.9(13) . . . . ?
N62A N61A C65A C64A 0.0 . . . . ?
C63A C64A C65A C52A 179.9(15) . . . . ?
C63A C64A C65A N61A 0.0 . . . . ?
N21A N22A C71A C81A 152.8(10) . . . . ?
C23A N22A C71A C81A -30(2) . . . . ?
N41A N42A C72A C83A -150.0(10) . . . . ?
C43A N42A C72A C83A 40(2) . . . . ?
N61A N62A C73A C85A -29(2) . . . . ?
C63A N62A C73A C85A 154.2(11) . . . . ?
N22A C71A C81A C82A -82.5(16) . . . . ?
N22A C71A C81A C86A 93.6(15) . . . . ?
C71A C81A C82A C83A 176.2(11) . . . . ?
C71A C81A C82A C91A 3.3(16) . . . . ?
C86A C81A C82A C83A 0.0 . . . . ?
C86A C81A C82A C91A -172.9(15) . . . . ?
C81A C82A C83A C72A 174.8(12) . . . . ?
C81A C82A C83A C84A 0.0 . . . . ?
C91A C82A C83A C72A -12.1(16) . . . . ?
C91A C82A C83A C84A 173.1(15) . . . . ?
N42A C72A C83A C82A 84.2(16) . . . . ?
N42A C72A C83A C84A -101.0(14) . . . . ?
C72A C83A C84A C85A -174.8(12) . . . . ?
C72A C83A C84A C92A 9.5(14) . . . . ?
C82A C83A C84A C85A 0.0 . . . . ?
C82A C83A C84A C92A -175.7(13) . . . . ?
C83A C84A C85A C73A -172.1(12) . . . . ?
C83A C84A C85A C86A 0.0 . . . . ?
C92A C84A C85A C73A 3.7(14) . . . . ?
C92A C84A C85A C86A 175.8(13) . . . . ?
N62A C73A C85A C84A -61.3(17) . . . . ?
N62A C73A C85A C86A 126.5(13) . . . . ?
C73A C85A C86A C81A 172.2(12) . . . . ?
C73A C85A C86A C93A -8.0(17) . . . . ?
C84A C85A C86A C81A 0.0 . . . . ?
C84A C85A C86A C93A 179.8(16) . . . . ?
C71A C81A C86A C85A -176.0(12) . . . . ?
C71A C81A C86A C93A 4.2(16) . . . . ?
C82A C81A C86A C85A 0.0 . . . . ?
C82A C81A C86A C93A -179.8(15) . . . . ?
Ag3 Ag2 N11B C12B 123.8(6) 1_645 . . . ?
Ag3 Ag2 N11B C16B -55.3(5) 1_645 . . . ?
N21B Ag2 N11B C12B 0.0(6) . . . . ?
N21B Ag2 N11B C16B -179.1(7) . . . . ?
N51B Ag2 N11B C12B 105.1(9) 2_855 . . . ?
N51B Ag2 N11B C16B -74.0(11) 2_855 . . . ?
N61B Ag2 N11B C12B -125.0(6) 2_855 . . . ?
N61B Ag2 N11B C16B 55.9(7) 2_855 . . . ?
Ag2 N11B C12B C13B -179.1(7) . . . . ?
Ag2 N11B C12B C25B 1.1(11) . . . . ?
C16B N11B C12B C13B 0.0 . . . . ?
C16B N11B C12B C25B -179.8(12) . . . . ?
N11B C12B C13B C14B 0.0 . . . . ?
C25B C12B C13B C14B 179.8(12) . . . . ?
C12B C13B C14B C15B 0.0 . . . . ?
C13B C14B C15B C16B 0.0 . . . . ?
C14B C15B C16B N11B 0.0 . . . . ?
Ag2 N11B C16B C15B 179.1(7) . . . . ?
C12B N11B C16B C15B 0.0 . . . . ?
Ag3 Ag2 N21B N22B 110.7(11) 1_645 . . . ?
Ag3 Ag2 N21B C25B -69.5(7) 1_645 . . . ?
N11B Ag2 N21B N22B 179.1(12) . . . . ?
N11B Ag2 N21B C25B -1.1(7) . . . . ?
N51B Ag2 N21B N22B 26.8(12) 2_855 . . . ?
N51B Ag2 N21B C25B -153.4(7) 2_855 . . . ?
N61B Ag2 N21B N22B -59.9(12) 2_855 . . . ?
N61B Ag2 N21B C25B 119.9(7) 2_855 . . . ?
Ag2 N21B N22B C23B 179.8(13) . . . . ?
Ag2 N21B N22B C71B -4.8(19) . . . . ?
C25B N21B N22B C23B 0.0 . . . . ?
C25B N21B N22B C71B 175.4(16) . . . . ?
N21B N22B C23B C24B 0.0 . . . . ?
C71B N22B C23B C24B -174.8(18) . . . . ?
N22B C23B C24B C25B 0.0 . . . . ?
N11B C12B C25B N21B -2.2(15) . . . . ?
N11B C12B C25B C24B -179.6(10) . . . . ?
C13B C12B C25B N21B 178.0(8) . . . . ?
C13B C12B C25B C24B 0.6(17) . . . . ?
Ag2 N21B C25B C12B 2.2(13) . . . . ?
Ag2 N21B C25B C24B -179.9(9) . . . . ?
N22B N21B C25B C12B -178.0(14) . . . . ?
N22B N21B C25B C24B 0.0 . . . . ?
C23B C24B C25B C12B 177.6(16) . . . . ?
C23B C24B C25B N21B 0.0 . . . . ?
N41B Ag4 N31B C32B 0.0(6) . . . . ?
N41B Ag4 N31B C36B -178.0(8) . . . . ?
N31C Ag4 N31B C32B 129.0(6) . . . . ?
N31C Ag4 N31B C36B -48.9(9) . . . . ?
N41C Ag4 N31B C32B -140.9(7) . . . . ?
N41C Ag4 N31B C36B 41.1(10) . . . . ?
Ag4 N31B C32B C33B -178.1(8) . . . . ?
Ag4 N31B C32B C45B 3.8(12) . . . . ?
C36B N31B C32B C33B 0.0 . . . . ?
C36B N31B C32B C45B -178.1(14) . . . . ?
N31B C32B C33B C34B 0.0 . . . . ?
C45B C32B C33B C34B 178.0(14) . . . . ?
C32B C33B C34B C35B 0.0 . . . . ?
C33B C34B C35B C36B 0.0 . . . . ?
C34B C35B C36B N31B 0.0 . . . . ?
Ag4 N31B C36B C35B 177.9(9) . . . . ?
C32B N31B C36B C35B 0.0 . . . . ?
N31B Ag4 N41B N42B -178.4(12) . . . . ?
N31B Ag4 N41B C45B -3.5(7) . . . . ?
N31C Ag4 N41B N42B 74.0(12) . . . . ?
N31C Ag4 N41B C45B -111.1(8) . . . . ?
N41C Ag4 N41B N42B -36.5(13) . . . . ?
N41C Ag4 N41B C45B 138.4(7) . . . . ?
Ag4 N41B N42B C43B 175.1(12) . . . . ?
Ag4 N41B N42B C72B -3(2) . . . . ?
C45B N41B N42B C43B 0.0 . . . . ?
C45B N41B N42B C72B -178.4(16) . . . . ?
N41B N42B C43B C44B 0.0 . . . . ?
C72B N42B C43B C44B 178.2(18) . . . . ?
N42B C43B C44B C45B 0.0 . . . . ?
N31B C32B C45B N41B -7.5(16) . . . . ?
N31B C32B C45B C44B 177.1(10) . . . . ?
C33B C32B C45B N41B 174.5(8) . . . . ?
C33B C32B C45B C44B -0.9(18) . . . . ?
C43B C44B C45B C32B 175.8(17) . . . . ?
C43B C44B C45B N41B 0.0 . . . . ?
Ag4 N41B C45B C32B 7.2(14) . . . . ?
Ag4 N41B C45B C44B -176.5(9) . . . . ?
N42B N41B C45B C32B -176.4(15) . . . . ?
N42B N41B C45B C44B 0.0 . . . . ?
Ag2 N51B C52B C53B 178.0(7) 2_855 . . . ?
Ag2 N51B C52B C65B -1.9(11) 2_855 . . . ?
C56B N51B C52B C53B 0.0 . . . . ?
C56B N51B C52B C65B -179.9(12) . . . . ?
N51B C52B C53B C54B 0.0 . . . . ?
C65B C52B C53B C54B 179.9(13) . . . . ?
C52B C53B C54B C55B 0.0 . . . . ?
C53B C54B C55B C56B 0.0 . . . . ?
C54B C55B C56B N51B 0.0 . . . . ?
Ag2 N51B C56B C55B -177.8(7) 2_855 . . . ?
C52B N51B C56B C55B 0.0 . . . . ?
Ag2 N61B N62B C63B 176.0(12) 2_855 . . . ?
Ag2 N61B N62B C73B -1.2(19) 2_855 . . . ?
C65B N61B N62B C63B 0.0 . . . . ?
C65B N61B N62B C73B -177.2(16) . . . . ?
N61B N62B C63B C64B 0.0 . . . . ?
C73B N62B C63B C64B 176.9(18) . . . . ?
N62B C63B C64B C65B 0.0 . . . . ?
N51B C52B C65B N61B 1.1(15) . . . . ?
N51B C52B C65B C64B 177.9(9) . . . . ?
C53B C52B C65B N61B -178.8(8) . . . . ?
C53B C52B C65B C64B -2.0(16) . . . . ?
C63B C64B C65B C52B -177.2(16) . . . . ?
C63B C64B C65B N61B 0.0 . . . . ?
Ag2 N61B C65B C52B 0.3(14) 2_855 . . . ?
Ag2 N61B C65B C64B -177.2(9) 2_855 . . . ?
N62B N61B C65B C52B 177.4(14) . . . . ?
N62B N61B C65B C64B 0.0 . . . . ?
N21B N22B C71B C81B 146.7(12) . . . . ?
C23B N22B C71B C81B -39(2) . . . . ?
N41B N42B C72B C83B -28(2) . . . . ?
C43B N42B C72B C83B 154.3(12) . . . . ?
N61B N62B C73B C85B -154.9(11) . . . . ?
C63B N62B C73B C85B 29(2) . . . . ?
N22B C71B C81B C82B 97.4(16) . . . . ?
N22B C71B C81B C86B -79.2(18) . . . . ?
C71B C81B C82B C83B -176.6(13) . . . . ?
C71B C81B C82B C91B 5.6(18) . . . . ?
C86B C81B C82B C83B 0.0 . . . . ?
C86B C81B C82B C91B -177.8(17) . . . . ?
C81B C82B C83B C72B 174.0(14) . . . . ?
C81B C82B C83B C84B 0.0 . . . . ?
C91B C82B C83B C72B -8.1(19) . . . . ?
C91B C82B C83B C84B 177.9(17) . . . . ?
N42B C72B C83B C82B 125.7(15) . . . . ?
N42B C72B C83B C84B -60(2) . . . . ?
C72B C83B C84B C85B -174.1(14) . . . . ?
C72B C83B C84B C92B 2.8(17) . . . . ?
C82B C83B C84B C85B 0.0 . . . . ?
C82B C83B C84B C92B 176.9(15) . . . . ?
C83B C84B C85B C73B -177.4(13) . . . . ?
C83B C84B C85B C86B 0.0 . . . . ?
C92B C84B C85B C73B 5.7(16) . . . . ?
C92B C84B C85B C86B -176.9(15) . . . . ?
N62B C73B C85B C84B -99.8(15) . . . . ?
N62B C73B C85B C86B 82.8(17) . . . . ?
C73B C85B C86B C81B 177.4(13) . . . . ?
C73B C85B C86B C93B -9.4(17) . . . . ?
C84B C85B C86B C81B 0.0 . . . . ?
C84B C85B C86B C93B 173.3(15) . . . . ?
C71B C81B C86B C85B 176.6(13) . . . . ?
C71B C81B C86B C93B 3.0(16) . . . . ?
C82B C81B C86B C85B 0.0 . . . . ?
C82B C81B C86B C93B -173.6(14) . . . . ?
N51A Ag1 N11C C12C 135.0(6) . . . . ?
N51A Ag1 N11C C16C -41.8(8) . . . . ?
N61A Ag1 N11C C12C -133.5(6) . . . . ?
N61A Ag1 N11C C16C 49.7(8) . . . . ?
N21C Ag1 N11C C12C -0.3(6) . . . . ?
N21C Ag1 N11C C16C -177.1(8) . . . . ?
Ag1 N11C C12C C13C -177.0(7) . . . . ?
Ag1 N11C C12C C25C 4.4(11) . . . . ?
C16C N11C C12C C13C 0.0 . . . . ?
C16C N11C C12C C25C -178.6(12) . . . . ?
N11C C12C C13C C14C 0.0 . . . . ?
C25C C12C C13C C14C 178.6(13) . . . . ?
C12C C13C C14C C15C 0.0 . . . . ?
C13C C14C C15C C16C 0.0 . . . . ?
C14C C15C C16C N11C 0.0 . . . . ?
Ag1 N11C C16C C15C 176.6(8) . . . . ?
C12C N11C C16C C15C 0.0 . . . . ?
N51A Ag1 N21C N22C 68.3(11) . . . . ?
N51A Ag1 N21C C25C -119.7(7) . . . . ?
N61A Ag1 N21C N22C -47.8(11) . . . . ?
N61A Ag1 N21C C25C 124.2(7) . . . . ?
N11C Ag1 N21C N22C -175.6(10) . . . . ?
N11C Ag1 N21C C25C -3.5(7) . . . . ?
Ag1 N21C N22C C23C 172.4(11) . . . . ?
Ag1 N21C N22C C71C -10.7(17) . . . . ?
C25C N21C N22C C23C 0.0 . . . . ?
C25C N21C N22C C71C 176.9(15) . . . . ?
N21C N22C C23C C24C 0.0 . . . . ?
C71C N22C C23C C24C -176.4(17) . . . . ?
N22C C23C C24C C25C 0.0 . . . . ?
N11C C12C C25C N21C -8.0(14) . . . . ?
N11C C12C C25C C24C 174.2(9) . . . . ?
C13C C12C C25C N21C 173.4(8) . . . . ?
C13C C12C C25C C24C -4.4(17) . . . . ?
Ag1 N21C C25C C12C 7.5(12) . . . . ?
Ag1 N21C C25C C24C -174.2(8) . . . . ?
N22C N21C C25C C12C -178.3(13) . . . . ?
N22C N21C C25C C24C 0.0 . . . . ?
C23C C24C C25C C12C 178.0(15) . . . . ?
C23C C24C C25C N21C 0.0 . . . . ?
N31B Ag4 N31C C32C 136.9(7) . . . . ?
N31B Ag4 N31C C36C -38.9(9) . . . . ?
N41B Ag4 N31C C32C -134.4(7) . . . . ?
N41B Ag4 N31C C36C 49.8(10) . . . . ?
N41C Ag4 N31C C32C 2.4(7) . . . . ?
N41C Ag4 N31C C36C -173.4(9) . . . . ?
Ag4 N31C C32C C33C -176.1(9) . . . . ?
Ag4 N31C C32C C45C 1.9(13) . . . . ?
C36C N31C C32C C33C 0.0 . . . . ?
C36C N31C C32C C45C 178.0(14) . . . . ?
N31C C32C C33C C34C 0.0 . . . . ?
C45C C32C C33C C34C -177.9(15) . . . . ?
C32C C33C C34C C35C 0.0 . . . . ?
C33C C34C C35C C36C 0.0 . . . . ?
C34C C35C C36C N31C 0.0 . . . . ?
Ag4 N31C C36C C35C 175.6(10) . . . . ?
C32C N31C C36C C35C 0.0 . . . . ?
N31B Ag4 N41C N42C 82.1(12) . . . . ?
N31B Ag4 N41C C45C -113.2(8) . . . . ?
N41B Ag4 N41C N42C -37.7(13) . . . . ?
N41B Ag4 N41C C45C 127.0(7) . . . . ?
N31C Ag4 N41C N42C -170.9(11) . . . . ?
N31C Ag4 N41C C45C -6.2(7) . . . . ?
Ag4 N41C N42C C43C 165.5(12) . . . . ?
Ag4 N41C N42C C72C -22.6(18) . . . . ?
C45C N41C N42C C43C 0.0 . . . . ?
C45C N41C N42C C72C 172.0(15) . . . . ?
N41C N42C C43C C44C 0.0 . . . . ?
C72C N42C C43C C44C -171.2(16) . . . . ?
N42C C43C C44C C45C 0.0 . . . . ?
N31C C32C C45C N41C -7.8(17) . . . . ?
N31C C32C C45C C44C 170.5(11) . . . . ?
C33C C32C C45C N41C 170.1(9) . . . . ?
C33C C32C C45C C44C -11.6(19) . . . . ?
Ag4 N41C C45C C32C 10.0(14) . . . . ?
Ag4 N41C C45C C44C -168.7(10) . . . . ?
N42C N41C C45C C32C 178.7(15) . . . . ?
N42C N41C C45C C44C 0.0 . . . . ?
C43C C44C C45C C32C -178.5(18) . . . . ?
C43C C44C C45C N41C 0.0 . . . . ?
C56C N51C C52C C53C 0.0 . . . . ?
C56C N51C C52C C65C -178.6(15) . . . . ?
N51C C52C C53C C54C 0.0 . . . . ?
C65C C52C C53C C54C 178(2) . . . . ?
C52C C53C C54C C55C 0.0 . . . . ?
C53C C54C C55C C56C 0.0 . . . . ?
C54C C55C C56C N51C 0.0 . . . . ?
C52C N51C C56C C55C 0.0 . . . . ?
C65C N61C N62C C63C 0.0 . . . . ?
C65C N61C N62C C73C 178.3(18) . . . . ?
N61C N62C C63C C64C 0.0 . . . . ?
C73C N62C C63C C64C -178.3(18) . . . . ?
N62C C63C C64C C65C 0.0 . . . . ?
N51C C52C C65C N61C 179.8(9) . . . . ?
N51C C52C C65C C64C 4(2) . . . . ?
C53C C52C C65C N61C 2(2) . . . . ?
C53C C52C C65C C64C -174.3(14) . . . . ?
C63C C64C C65C C52C 176(3) . . . . ?
C63C C64C C65C N61C 0.0 . . . . ?
N62C N61C C65C C52C -177.4(16) . . . . ?
N62C N61C C65C C64C 0.0 . . . . ?
N21C N22C C71C C81C -41(2) . . . . ?
C23C N22C C71C C81C 135.4(12) . . . . ?
N41C N42C C72C C83C -43.1(18) . . . . ?
C43C N42C C72C C83C 127.0(12) . . . . ?
N61C N62C C73C C85C -45(2) . . . . ?
C63C N62C C73C C85C 132.7(14) . . . . ?
N22C C71C C81C C82C 122.2(14) . . . . ?
N22C C71C C81C C86C -58.2(18) . . . . ?
C71C C81C C82C C83C 179.6(12) . . . . ?
C71C C81C C82C C91C -0.8(14) . . . . ?
C86C C81C C82C C83C 0.0 . . . . ?
C86C C81C C82C C91C 179.6(13) . . . . ?
C81C C82C C83C C72C -175.2(12) . . . . ?
C81C C82C C83C C84C 0.0 . . . . ?
C91C C82C C83C C72C 5.2(14) . . . . ?
C91C C82C C83C C84C -179.6(12) . . . . ?
N42C C72C C83C C82C 119.1(12) . . . . ?
N42C C72C C83C C84C -56.2(15) . . . . ?
C72C C83C C84C C85C 175.5(11) . . . . ?
C72C C83C C84C C92C -8.3(16) . . . . ?
C82C C83C C84C C85C 0.0 . . . . ?
C82C C83C C84C C92C 176.2(15) . . . . ?
C83C C84C C85C C73C -179.0(13) . . . . ?
C83C C84C C85C C86C 0.0 . . . . ?
C92C C84C C85C C73C 4.5(15) . . . . ?
C92C C84C C85C C86C -176.5(14) . . . . ?
N62C C73C C85C C84C -89.6(19) . . . . ?
N62C C73C C85C C86C 91.4(19) . . . . ?
C73C C85C C86C C81C 179.0(13) . . . . ?
C73C C85C C86C C93C 3.6(18) . . . . ?
C84C C85C C86C C81C 0.0 . . . . ?
C84C C85C C86C C93C -175.4(16) . . . . ?
C71C C81C C86C C85C -179.6(12) . . . . ?
C71C C81C C86C C93C -4.1(16) . . . . ?
C82C C81C C86C C85C 0.0 . . . . ?
C82C C81C C86C C93C 175.5(16) . . . . ?
